data_1100464
loop_
_publ_author_name
'Boche, Gernot'
'Andrews, Phil'
'Harms, Klaus'
'Marsch, Michael'
'Rangappa, Kanchugarakoppal S.'
'Schimeczek, Michael'
'Willeke, Christoph'

_publ_contact_author
;
        Gernot Boche
        Fachbereich Chemie der Universit\"at
        Philipps Universit\"at Marburg
        Hans-Meerwein-Str.
        D-35032 Marburg
        Germany
;
_publ_contact_author_fax '049 6421 288917 '
_publ_contact_author_phone '049 6421 282030 '
_publ_section_title
;
 Crystal and Electronic Structure of Stable Nitrenium Ions. A Comparison
 with Structurally Related Carbenes
;
_journal_coden_ASTM JACSAT
_journal_name_full 'Journal of the American Chemical Society'
_journal_page_first 4925
_journal_page_last 4930
_journal_paper_doi 10.1021/ja9536274
_journal_volume 118
_journal_year 1996
_chemical_formula_sum 'C10 H12 I N3'
_space_group_IT_number 15
_symmetry_cell_setting monoclinic
_symmetry_space_group_name_Hall '-C 2yc'
_symmetry_space_group_name_H-M 'C 1 2/c 1'
_atom_sites_solution_hydrogens difmap
_atom_sites_solution_primary patterson
_atom_sites_solution_secondary difmap
_cell_angle_alpha 90
_cell_angle_beta 105.44(1)
_cell_angle_gamma 90
_cell_formula_units_Z 8
_cell_length_a 26.993(4)
_cell_length_b 5.599(1)
_cell_length_c 15.917(2)
_cell_measurement_reflns_used 25
_cell_measurement_temperature 223(2)
_cell_measurement_theta_max 36.5
_cell_measurement_theta_min 21.1
_computing_cell_refinement 'CAD4 EXPRESS'
_computing_data_collection 'CAD4 EXPRESS'
_computing_data_reduction 'XCAD4 (Harms, 1993)'
_computing_molecular_graphics SCHAKAL
_computing_publication_material SHELXL
_computing_structure_refinement 'SHELXL-93 (Sheldrick, 1993)'
_computing_structure_solution 'SHELXS-86 (Sheldrick, 1990)'
_diffrn_ambient_temperature 223(2)
_diffrn_measurement_device 'Enraf Nonius CAD4'
_diffrn_measurement_method Omega-scans
_diffrn_radiation_monochromator graphite
_diffrn_radiation_source 'fine-focus sealed tube'
_diffrn_radiation_type MoK\a
_diffrn_radiation_wavelength 0.71073
_diffrn_reflns_av_R_equivalents 0.0099
_diffrn_reflns_av_sigmaI/netI 0.0201
_diffrn_reflns_limit_h_max 33
_diffrn_reflns_limit_h_min -32
_diffrn_reflns_limit_k_max 0
_diffrn_reflns_limit_k_min -6
_diffrn_reflns_limit_l_max 0
_diffrn_reflns_limit_l_min -19
_diffrn_reflns_number 2424
_diffrn_reflns_theta_min 2.66
_diffrn_standards_decay_% 0
_diffrn_standards_interval_time 0
_diffrn_standards_number 3
_exptl_absorpt_coefficient_mu 2.729
_exptl_absorpt_correction_T_max 0.838
_exptl_absorpt_correction_T_min 0.621
_exptl_absorpt_correction_type empirical
_exptl_crystal_colour colourless
_exptl_crystal_density_diffrn 1.714
_exptl_crystal_description regular
_exptl_crystal_F_000 1152
_exptl_crystal_size_max 0.60
_exptl_crystal_size_mid 0.30
_exptl_crystal_size_min 0.20
_refine_ls_extinction_coef 0.00052(7)
_refine_ls_extinction_expression Fc^*^=kFc[1+0.001xFc^2^\l^3^/sin(2\q)]^-1/4^
_refine_ls_extinction_method SHELXL
_refine_ls_goodness_of_fit_all 1.060
_refine_ls_goodness_of_fit_obs 1.075
_refine_ls_hydrogen_treatment refall
_refine_ls_matrix_type full
_refine_ls_number_parameters 176
_refine_ls_number_reflns 2331
_refine_ls_number_restraints 0
_refine_ls_R_factor_all 0.0302
_refine_ls_R_factor_obs 0.0193
_refine_ls_shift/esd_max 0.003
_refine_ls_shift/esd_mean 0.000
_refine_ls_structure_factor_coef Fsqd
_refine_ls_weighting_details 'w=1/[\s^2^(Fo^2^)+(0.0256P)^2^+2.0092P] where P=(Fo^2^+2Fc^2^)/3'
_refine_ls_weighting_scheme calc
_refine_ls_wR_factor_all 0.0522
_refine_ls_wR_factor_obs 0.0485
_reflns_number_observed 1986
_reflns_number_total 2331
_reflns_observed_criterion >2sigma(I)
_cod_depositor_comments
;
The following automatic conversions were performed:

'_refine_ls_weighting_scheme' value 'calc
w=1/[\s^2^(Fo^2^)+(0.0256P)^2^+2.0092P] where P=(Fo^2^+2Fc^2^)/3' was
changed to 'calc'. New tag '_refine_ls_weighting_details' was
created. The value of the new tag was set to
'w=1/[\s^2^(Fo^2^)+(0.0256P)^2^+2.0092P] where P=(Fo^2^+2Fc^2^)/3'.

Automatic conversion script
Id: cif_fix_values 3143 2015-03-26 13:38:13Z robertas 
;
_cod_original_sg_symbol_H-M 'C 2/c'
_cod_original_formula_sum 'C10 H12 I1 N3'
_cod_database_code 1100464

loop_
_symmetry_equiv_pos_site_id
_symmetry_equiv_pos_as_xyz
1 x,y,z
2 -x,y,1/2-z
3 1/2+x,1/2+y,z
4 1/2-x,1/2+y,1/2-z
5 -x,-y,-z
6 x,-y,-1/2+z
7 -1/2-x,-1/2-y,-z
8 -1/2+x,-1/2-y,-1/2+z

loop_
_atom_site_aniso_label
_atom_site_aniso_U_11
_atom_site_aniso_U_22
_atom_site_aniso_U_33
_atom_site_aniso_U_23
_atom_site_aniso_U_13
_atom_site_aniso_U_12
I1 0.03929(11) 0.03749(12) 0.04175(11) 0.00356(8) 0.00758(7) 0.00338(8)
N1 0.0264(9) 0.0401(12) 0.0315(10) -0.0052(9) 0.0068(8) -0.0004(9)
N2 0.0317(10) 0.0400(12) 0.0308(10) -0.0007(10) 0.0073(8) -0.0013(10)
N3 0.0282(10) 0.0319(11) 0.0336(10) 0.0002(9) 0.0069(8) 0.0049(9)
C5 0.0313(13) 0.0389(14) 0.0448(15) -0.0090(12) 0.0096(11) -0.0044(11)
C4 0.0316(13) 0.038(2) 0.052(2) -0.0043(12) 0.0162(12) -0.0014(11)
C6 0.042(2) 0.039(2) 0.042(2) -0.0098(13) 0.0105(12) 0.0051(13)
C7 0.0299(12) 0.062(2) 0.0304(12) -0.0086(14) 0.0093(10) -0.0009(13)
C8 0.0321(12) 0.0329(13) 0.0295(11) -0.0028(10) 0.0124(9) 0.0015(10)
C9 0.0383(13) 0.0310(13) 0.0368(13) 0.0025(12) 0.0121(10) 0.0006(12)
C10 0.0342(13) 0.051(2) 0.0413(14) -0.0042(13) 0.0113(11) -0.0080(13)
C11 0.0358(14) 0.064(2) 0.0419(15) 0.0000(14) 0.0083(12) 0.0136(15)
C12 0.063(2) 0.044(2) 0.047(2) 0.0151(15) 0.0193(14) 0.020(2)
C13 0.052(2) 0.0311(14) 0.053(2) 0.0021(13) 0.0255(14) -0.0043(13)

loop_
_atom_site_label
_atom_site_type_symbol
_atom_site_fract_x
_atom_site_fract_y
_atom_site_fract_z
_atom_site_U_iso_or_equiv
_atom_site_thermal_displace_type
_atom_site_occupancy
_atom_site_calc_flag
_atom_site_refinement_flags
_atom_site_disorder_group
I1 I 0.442405(6) 0.31679(3) 0.357800(11) 0.04012(8) Uani 1 d . .
N1 N 0.61149(7) -0.1283(4) 0.33119(13) 0.0329(5) Uani 1 d . .
N2 N 0.62097(8) 0.0537(4) 0.38547(13) 0.0344(5) Uani 1 d . .
N3 N 0.58359(7) 0.0444(4) 0.42450(13) 0.0315(4) Uani 1 d . .
C5 C 0.56928(10) -0.2504(5) 0.3346(2) 0.0384(6) Uani 1 d . .
C4 C 0.55112(10) -0.1376(5) 0.3957(2) 0.0396(6) Uani 1 d . .
C6 C 0.58210(12) 0.2218(6) 0.4916(2) 0.0416(6) Uani 1 d . .
C7 C 0.64586(10) -0.1728(6) 0.2741(2) 0.0404(6) Uani 1 d . .
C8 C 0.70048(9) -0.2155(5) 0.3257(2) 0.0307(5) Uani 1 d . .
C9 C 0.73788(10) -0.0544(5) 0.3210(2) 0.0349(5) Uani 1 d . .
C10 C 0.78875(10) -0.0932(6) 0.3653(2) 0.0419(6) Uani 1 d . .
C11 C 0.80195(11) -0.2945(6) 0.4151(2) 0.0475(7) Uani 1 d . .
C12 C 0.76496(13) -0.4564(6) 0.4212(2) 0.0505(8) Uani 1 d . .
C13 C 0.71441(12) -0.4186(5) 0.3765(2) 0.0432(6) Uani 1 d . .
H5 H 0.5576(12) -0.3733(59) 0.2989(20) 0.044(9) Uiso 1 d . .
H4 H 0.5232(14) -0.1638(60) 0.4121(22) 0.056(10) Uiso 1 d . .
H1 H 0.5818(13) 0.1325(65) 0.5456(24) 0.065(11) Uiso 1 d . .
H2 H 0.5497(14) 0.3096(60) 0.4732(22) 0.054(10) Uiso 1 d . .
H3 H 0.6108(15) 0.3255(63) 0.5006(22) 0.060(10) Uiso 1 d . .
H6 H 0.6423(12) -0.0330(63) 0.2334(21) 0.053(9) Uiso 1 d . .
H7 H 0.6317(12) -0.3113(59) 0.2416(21) 0.048(9) Uiso 1 d . .
H8 H 0.7317(11) 0.0728(63) 0.2923(19) 0.044(8) Uiso 1 d . .
H9 H 0.8136(12) 0.0193(64) 0.3575(21) 0.057(9) Uiso 1 d . .
H10 H 0.8368(15) -0.3204(66) 0.4418(25) 0.069(11) Uiso 1 d . .
H11 H 0.7724(12) -0.5726(66) 0.4521(21) 0.047(9) Uiso 1 d . .
H12 H 0.6919(12) -0.5134(65) 0.3798(21) 0.054(10) Uiso 1 d . .

loop_
_atom_type_symbol
_atom_type_radius_bond
C 0.68
H 0.23
I 1.40
N 0.68

loop_
_geom_bond_atom_site_label_1
_geom_bond_atom_site_label_2
_geom_bond_distance
_geom_bond_site_symmetry_2
_geom_bond_publ_flag
N1 N2 1.316(3) . ?
N1 C5 1.342(3) . ?
N1 C7 1.483(3) . ?
N2 N3 1.319(3) . ?
N3 C4 1.343(4) . ?
N3 C6 1.467(3) . ?
C5 C4 1.355(4) . ?
C5 H5 0.89(3) . ?
C4 H4 0.87(4) . ?
C6 H1 1.00(4) . ?
C6 H2 0.98(4) . ?
C6 H3 0.95(4) . ?
C7 C8 1.504(3) . ?
C7 H6 1.00(3) . ?
C7 H7 0.95(3) . ?
C8 C9 1.371(4) . ?
C8 C13 1.388(4) . ?
C9 C10 1.384(4) . ?
C9 H8 0.84(3) . ?
C10 C11 1.370(5) . ?
C10 H9 0.95(3) . ?
C11 C12 1.371(5) . ?
C11 H10 0.93(4) . ?
C12 C13 1.377(4) . ?
C12 H11 0.81(4) . ?
C13 H12 0.82(3) . ?
